data_7009290
loop_
_publ_author_name
'Saha, Amrita'
'Majumdar, Partha'
'Goswami, Sreebrata'

_publ_section_title
;
 Low-spin manganese(II) and cobalt(III) complexes of
 N-aryl-2-pyridylazophenylamines: new tridentate N,N,N-donors derived
 from cobalt mediated aromatic ring amination of 2-(phenylazo)pyridine.
 Crystal structure of a manganese(II) complex&#x200A;&#x2020;
;
_journal_issue 11
_journal_name_full 'Journal of the Chemical Society, Dalton Transactions'
_journal_page_first 1703
_journal_paper_doi 10.1039/a909769d
_journal_year 2000
_chemical_formula_sum 'C34 H26 Mn N8'
_chemical_formula_weight 601.57
_chemical_name_systematic
; 
 ? 
;
_space_group_IT_number 14
_symmetry_space_group_name_Hall '-P 2yn'
_symmetry_space_group_name_H-M 'P 1 21/n 1'
_atom_sites_solution_hydrogens geom
_atom_sites_solution_primary direct
_atom_sites_solution_secondary difmap
_audit_creation_method SHELXL-97
_cell_angle_alpha 90.00
_cell_angle_beta 90.15(2)
_cell_angle_gamma 90.00
_cell_formula_units_Z 4
_cell_length_a 10.3746(17)
_cell_length_b 16.061(6)
_cell_length_c 16.726(6)
_cell_measurement_temperature 293(2)
_cell_volume 2787.0(15)
_computing_structure_refinement 'SHELXL-97 (Sheldrick, 1997)'
_computing_structure_solution 'SHELXS-97 (Sheldrick, 1990)'
_diffrn_ambient_temperature 293(2)
_diffrn_measured_fraction_theta_full 0.962
_diffrn_measured_fraction_theta_max 0.962
_diffrn_radiation_monochromator graphite
_diffrn_radiation_source 'fine-focus sealed tube'
_diffrn_radiation_type MoK\a
_diffrn_radiation_wavelength 0.71073
_diffrn_reflns_av_R_equivalents 0.0000
_diffrn_reflns_av_sigmaI/netI 0.0306
_diffrn_reflns_limit_h_max 12
_diffrn_reflns_limit_h_min 0
_diffrn_reflns_limit_k_max 19
_diffrn_reflns_limit_k_min 0
_diffrn_reflns_limit_l_max 19
_diffrn_reflns_limit_l_min -19
_diffrn_reflns_number 4901
_diffrn_reflns_theta_full 24.97
_diffrn_reflns_theta_max 24.97
_diffrn_reflns_theta_min 1.76
_exptl_absorpt_coefficient_mu 0.514
_exptl_crystal_density_diffrn 1.434
_exptl_crystal_density_method 'not measured'
_exptl_crystal_F_000 1244
_refine_diff_density_max 0.267
_refine_diff_density_min -0.341
_refine_diff_density_rms 0.050
_refine_ls_extinction_method none
_refine_ls_goodness_of_fit_ref 1.048
_refine_ls_hydrogen_treatment mixed
_refine_ls_matrix_type full
_refine_ls_number_parameters 388
_refine_ls_number_reflns 4901
_refine_ls_number_restraints 0
_refine_ls_restrained_S_all 1.048
_refine_ls_R_factor_all 0.0532
_refine_ls_R_factor_gt 0.0332
_refine_ls_shift/su_max 1.422
_refine_ls_shift/su_mean 0.331
_refine_ls_structure_factor_coef Fsqd
_refine_ls_weighting_details 'w=1/[\s^2^(Fo^2^)+(0.0299P)^2^+1.9578P] where P=(Fo^2^+2Fc^2^)/3'
_refine_ls_weighting_scheme calc
_refine_ls_wR_factor_gt 0.0740
_refine_ls_wR_factor_ref 0.0864
_reflns_number_gt 3584
_reflns_number_total 4901
_reflns_threshold_expression >2sigma(I)
_cod_data_source_file a909769d.txt
_cod_data_source_block '[Mn(L1)2]'
_cod_depositor_comments
;
The following automatic conversions were performed:

'_refine_ls_weighting_scheme' value 'calc
w=1/[\s^2^(Fo^2^)+(0.0299P)^2^+1.9578P] where P=(Fo^2^+2Fc^2^)/3' was
changed to 'calc'. New tag '_refine_ls_weighting_details' was
created. The value of the new tag was set to
'w=1/[\s^2^(Fo^2^)+(0.0299P)^2^+1.9578P] where P=(Fo^2^+2Fc^2^)/3'.

Automatic conversion script
Id: cif_fix_values 3143 2015-03-26 13:38:13Z robertas 
;
_cod_original_cell_volume 2786.9(15)
_cod_database_code 7009290

loop_
_symmetry_equiv_pos_as_xyz
'x, y, z'
'-x+1/2, y+1/2, -z+1/2'
'-x, -y, -z'
'x-1/2, -y-1/2, z-1/2'

loop_
_atom_site_label
_atom_site_type_symbol
_atom_site_fract_x
_atom_site_fract_y
_atom_site_fract_z
_atom_site_U_iso_or_equiv
_atom_site_adp_type
_atom_site_occupancy
_atom_site_calc_flag
_atom_site_refinement_flags
_atom_site_disorder_assembly
_atom_site_disorder_group
Mn Mn 0.07291(3) 0.72218(2) 0.11162(2) 0.02653(11) Uani 1 d . . .
N7 N -0.05399(17) 0.64457(12) 0.07962(11) 0.0280(4) Uani 1 d . . .
N3 N 0.22074(17) 0.78318(12) 0.14183(11) 0.0273(4) Uani 1 d . . .
N1 N 0.21333(18) 0.63679(12) 0.10674(11) 0.0296(4) Uani 1 d . . .
N5 N 0.06933(18) 0.73421(13) -0.00717(12) 0.0319(5) Uani 1 d . . .
N8 N 0.01261(18) 0.68844(12) 0.21709(11) 0.0294(4) Uani 1 d . . .
N4 N -0.00546(18) 0.83269(12) 0.11986(12) 0.0295(4) Uani 1 d . . .
N6 N -0.07627(19) 0.62451(13) 0.00408(12) 0.0349(5) Uani 1 d . . .
N2 N 0.33760(18) 0.74960(13) 0.14950(12) 0.0324(5) Uani 1 d . . .
C1 C 0.2056(3) 0.55572(15) 0.08563(16) 0.0380(6) Uani 1 d . . .
H1 H 0.1259 0.5344 0.0702 0.046 Uiso 1 calc R . .
C2 C 0.3093(3) 0.50395(17) 0.08609(17) 0.0473(7) Uani 1 d . . .
H2 H 0.3003 0.4484 0.0715 0.057 Uiso 1 calc R . .
C3 C 0.4291(3) 0.53531(18) 0.10878(17) 0.0464(7) Uani 1 d . . .
H3 H 0.5012 0.5009 0.1093 0.056 Uiso 1 calc R . .
C4 C 0.4399(2) 0.61686(17) 0.13028(16) 0.0390(6) Uani 1 d . . .
H4 H 0.5193 0.6384 0.1457 0.047 Uiso 1 calc R . .
C5 C 0.3308(2) 0.66784(15) 0.12897(14) 0.0308(5) Uani 1 d . . .
C6 C 0.2055(2) 0.86675(15) 0.15867(14) 0.0299(5) Uani 1 d . . .
C7 C 0.3017(2) 0.92076(16) 0.18617(15) 0.0362(6) Uani 1 d . . .
H7 H 0.3853 0.9018 0.1947 0.043 Uiso 1 calc R . .
C8 C 0.2697(3) 1.00214(17) 0.20025(16) 0.0423(7) Uani 1 d . . .
H8 H 0.3321 1.0392 0.2185 0.051 Uiso 1 calc R . .
C9 C 0.1436(3) 1.02950(16) 0.18725(16) 0.0410(6) Uani 1 d . . .
H9 H 0.1236 1.0850 0.1970 0.049 Uiso 1 calc R . .
C10 C 0.0488(3) 0.97752(16) 0.16071(16) 0.0373(6) Uani 1 d . . .
H10 H -0.0344 0.9976 0.1529 0.045 Uiso 1 calc R . .
C11 C 0.0775(2) 0.89303(15) 0.14508(14) 0.0300(5) Uani 1 d . . .
C12 C -0.1307(2) 0.85352(15) 0.09306(14) 0.0298(5) Uani 1 d . . .
C13 C -0.2371(2) 0.81133(16) 0.12236(15) 0.0347(6) Uani 1 d . . .
H13 H -0.2257 0.7686 0.1593 0.042 Uiso 1 calc R . .
C14 C -0.3601(2) 0.83217(18) 0.09722(17) 0.0423(7) Uani 1 d . . .
H14 H -0.4308 0.8035 0.1174 0.051 Uiso 1 calc R . .
C15 C -0.3783(3) 0.89489(19) 0.04269(18) 0.0495(7) Uani 1 d . . .
H15 H -0.4612 0.9097 0.0269 0.059 Uiso 1 calc R . .
C16 C -0.2735(3) 0.93572(19) 0.01159(17) 0.0494(7) Uani 1 d . . .
H16 H -0.2856 0.9777 -0.0260 0.059 Uiso 1 calc R . .
C17 C -0.1506(3) 0.91505(17) 0.03567(15) 0.0386(6) Uani 1 d . . .
H17 H -0.0803 0.9424 0.0134 0.046 Uiso 1 calc R . .
C18 C 0.1290(3) 0.79186(17) -0.05283(16) 0.0429(7) Uani 1 d . . .
H18 H 0.1828 0.8306 -0.0283 0.051 Uiso 1 calc R . .
C19 C 0.1127(3) 0.7951(2) -0.13407(17) 0.0525(8) Uani 1 d . . .
H19 H 0.1521 0.8367 -0.1639 0.063 Uiso 1 calc R . .
C20 C 0.0370(3) 0.7357(2) -0.17133(17) 0.0545(8) Uani 1 d . . .
H20 H 0.0272 0.7362 -0.2266 0.065 Uiso 1 calc R . .
C21 C -0.0229(3) 0.6766(2) -0.12678(16) 0.0486(7) Uani 1 d . . .
H21 H -0.0726 0.6357 -0.1514 0.058 Uiso 1 calc R . .
C22 C -0.0092(2) 0.67777(16) -0.04355(15) 0.0349(6) Uani 1 d . . .
C23 C -0.1079(2) 0.59559(14) 0.13914(14) 0.0293(5) Uani 1 d . . .
C24 C -0.1891(3) 0.52725(17) 0.12854(17) 0.0418(6) Uani 1 d . . .
H24 H -0.2136 0.5105 0.0775 0.050 Uiso 1 calc R . .
C25 C -0.2322(3) 0.48511(17) 0.19438(18) 0.0483(7) Uani 1 d . . .
H25 H -0.2866 0.4395 0.1883 0.058 Uiso 1 calc R . .
C26 C -0.1946(3) 0.51060(17) 0.27065(17) 0.0430(7) Uani 1 d . . .
H26 H -0.2235 0.4809 0.3148 0.052 Uiso 1 calc R . .
C27 C -0.1163(2) 0.57807(16) 0.28229(15) 0.0364(6) Uani 1 d . . .
H27 H -0.0938 0.5943 0.3338 0.044 Uiso 1 calc R . .
C28 C -0.0698(2) 0.62286(14) 0.21577(14) 0.0276(5) Uani 1 d . . .
C29 C 0.0328(2) 0.73012(14) 0.29121(14) 0.0306(5) Uani 1 d . . .
C30 C -0.0684(3) 0.77168(18) 0.32760(16) 0.0456(7) Uani 1 d . . .
H30 H -0.1474 0.7758 0.3015 0.055 Uiso 1 calc R . .
C31 C -0.0531(3) 0.80713(19) 0.40248(17) 0.0542(8) Uani 1 d . . .
H31 H -0.1218 0.8341 0.4269 0.065 Uiso 1 calc R . .
C32 C 0.0632(3) 0.80225(18) 0.44027(17) 0.0513(8) Uani 1 d . . .
H32 H 0.0736 0.8251 0.4910 0.062 Uiso 1 calc R . .
C33 C 0.1650(3) 0.7636(2) 0.40355(17) 0.0519(8) Uani 1 d . . .
H33 H 0.2445 0.7612 0.4292 0.062 Uiso 1 calc R . .
C34 C 0.1507(2) 0.72819(17) 0.32887(15) 0.0400(6) Uani 1 d . . .
H34 H 0.2207 0.7030 0.3040 0.048 Uiso 1 calc R . .

loop_
_atom_site_aniso_label
_atom_site_aniso_U_11
_atom_site_aniso_U_22
_atom_site_aniso_U_33
_atom_site_aniso_U_23
_atom_site_aniso_U_13
_atom_site_aniso_U_12
Mn 0.02491(19) 0.02551(19) 0.02918(19) -0.00044(16) 0.00132(14) -0.00322(15)
N7 0.0262(10) 0.0281(11) 0.0298(11) -0.0001(9) -0.0009(8) -0.0009(8)
N3 0.0247(10) 0.0280(10) 0.0294(10) 0.0025(9) 0.0027(8) -0.0038(9)
N1 0.0297(10) 0.0289(11) 0.0301(11) -0.0002(9) 0.0012(8) 0.0002(9)
N5 0.0291(10) 0.0340(12) 0.0327(11) 0.0021(9) 0.0020(9) 0.0009(9)
N8 0.0301(10) 0.0290(11) 0.0289(11) -0.0023(9) 0.0024(8) -0.0057(9)
N4 0.0242(10) 0.0269(11) 0.0376(12) -0.0016(9) 0.0026(8) -0.0021(8)
N6 0.0378(12) 0.0376(12) 0.0293(11) -0.0019(9) -0.0050(9) -0.0071(10)
N2 0.0250(10) 0.0341(11) 0.0381(12) 0.0011(9) 0.0000(8) -0.0015(9)
C1 0.0391(15) 0.0300(14) 0.0449(15) -0.0053(12) -0.0037(12) 0.0009(12)
C2 0.0506(17) 0.0343(15) 0.0570(18) -0.0073(14) -0.0020(14) 0.0080(13)
C3 0.0413(16) 0.0431(17) 0.0549(18) 0.0010(14) -0.0011(13) 0.0153(13)
C4 0.0316(14) 0.0425(16) 0.0428(15) 0.0023(13) -0.0019(11) 0.0053(12)
C5 0.0294(13) 0.0355(14) 0.0274(12) 0.0031(11) 0.0015(10) 0.0003(11)
C6 0.0306(12) 0.0295(13) 0.0297(13) 0.0005(10) 0.0048(10) -0.0044(10)
C7 0.0322(14) 0.0403(15) 0.0361(14) -0.0015(12) -0.0037(11) -0.0061(11)
C8 0.0472(16) 0.0348(15) 0.0449(16) -0.0067(13) -0.0045(13) -0.0142(13)
C9 0.0470(16) 0.0293(14) 0.0467(16) -0.0073(12) 0.0037(13) -0.0041(12)
C10 0.0355(14) 0.0334(14) 0.0432(15) -0.0033(12) 0.0060(12) -0.0005(11)
C11 0.0313(13) 0.0281(13) 0.0305(13) 0.0001(10) 0.0049(10) -0.0046(10)
C12 0.0286(12) 0.0278(13) 0.0331(13) -0.0051(10) 0.0030(10) 0.0012(10)
C13 0.0331(13) 0.0318(13) 0.0391(14) -0.0020(11) 0.0037(11) -0.0034(11)
C14 0.0291(14) 0.0470(17) 0.0509(17) -0.0080(14) 0.0024(12) -0.0070(12)
C15 0.0355(15) 0.0595(19) 0.0535(18) -0.0074(16) -0.0127(13) 0.0092(14)
C16 0.0555(19) 0.0520(19) 0.0407(16) 0.0069(14) -0.0056(14) 0.0102(15)
C17 0.0378(15) 0.0401(16) 0.0379(15) 0.0041(12) 0.0042(12) -0.0028(12)
C18 0.0388(15) 0.0461(17) 0.0438(16) 0.0069(13) 0.0066(12) -0.0039(13)
C19 0.0525(18) 0.062(2) 0.0435(17) 0.0168(15) 0.0132(14) -0.0003(15)
C20 0.0575(19) 0.076(2) 0.0304(15) 0.0063(15) 0.0027(13) 0.0052(17)
C21 0.0511(17) 0.061(2) 0.0332(15) -0.0001(14) -0.0035(13) -0.0022(15)
C22 0.0313(13) 0.0406(15) 0.0329(14) -0.0012(12) -0.0010(11) 0.0027(11)
C23 0.0265(12) 0.0265(12) 0.0351(13) 0.0031(10) 0.0001(10) -0.0035(10)
C24 0.0416(15) 0.0406(15) 0.0430(16) -0.0024(13) -0.0051(12) -0.0120(13)
C25 0.0497(17) 0.0372(16) 0.0580(19) 0.0073(14) -0.0002(14) -0.0191(13)
C26 0.0418(15) 0.0380(15) 0.0491(16) 0.0141(13) 0.0044(13) -0.0060(13)
C27 0.0381(14) 0.0366(15) 0.0344(14) 0.0047(11) 0.0023(11) 0.0001(12)
C28 0.0238(11) 0.0256(12) 0.0335(13) 0.0004(10) 0.0006(10) 0.0003(10)
C29 0.0370(13) 0.0248(12) 0.0299(13) 0.0014(10) 0.0013(10) -0.0058(10)
C30 0.0458(16) 0.0515(17) 0.0396(15) -0.0047(14) -0.0001(12) 0.0095(14)
C31 0.072(2) 0.0460(17) 0.0444(18) -0.0070(14) 0.0141(16) 0.0088(16)
C32 0.083(2) 0.0410(17) 0.0304(14) -0.0063(12) 0.0032(15) -0.0183(16)
C33 0.0544(18) 0.060(2) 0.0409(16) 0.0031(15) -0.0081(14) -0.0212(16)
C34 0.0366(14) 0.0447(16) 0.0386(14) -0.0015(13) 0.0005(11) -0.0057(12)

loop_
_atom_type_symbol
_atom_type_description
_atom_type_scat_dispersion_real
_atom_type_scat_dispersion_imag
_atom_type_scat_source
C C 0.0033 0.0016 'International Tables Vol C Tables 4.2.6.8 and 6.1.1.4'
H H 0.0000 0.0000 'International Tables Vol C Tables 4.2.6.8 and 6.1.1.4'
N N 0.0061 0.0033 'International Tables Vol C Tables 4.2.6.8 and 6.1.1.4'
Mn Mn 0.3368 0.7283 'International Tables Vol C Tables 4.2.6.8 and 6.1.1.4'

loop_
_geom_angle_atom_site_label_1
_geom_angle_atom_site_label_2
_geom_angle_atom_site_label_3
_geom_angle
_geom_angle_site_symmetry_1
_geom_angle_site_symmetry_3
_geom_angle_publ_flag
N3 Mn N7 169.51(8) . . ?
N3 Mn N8 99.47(8) . . ?
N7 Mn N8 81.26(8) . . ?
N3 Mn N4 81.25(8) . . ?
N7 Mn N4 109.20(8) . . ?
N8 Mn N4 93.10(8) . . ?
N3 Mn N5 103.25(8) . . ?
N7 Mn N5 76.75(8) . . ?
N8 Mn N5 157.22(8) . . ?
N4 Mn N5 88.61(8) . . ?
N3 Mn N1 77.04(8) . . ?
N7 Mn N1 92.47(8) . . ?
N8 Mn N1 94.68(8) . . ?
N4 Mn N1 157.86(8) . . ?
N5 Mn N1 92.13(8) . . ?
N6 N7 C23 118.49(19) . . ?
N6 N7 Mn 123.43(15) . . ?
C23 N7 Mn 116.91(15) . . ?
N2 N3 C6 118.57(19) . . ?
N2 N3 Mn 123.64(15) . . ?
C6 N3 Mn 117.77(15) . . ?
C1 N1 C5 118.4(2) . . ?
C1 N1 Mn 128.87(17) . . ?
C5 N1 Mn 112.77(16) . . ?
C18 N5 C22 118.6(2) . . ?
C18 N5 Mn 128.41(18) . . ?
C22 N5 Mn 112.95(16) . . ?
C28 N8 C29 118.06(19) . . ?
C28 N8 Mn 113.87(15) . . ?
C29 N8 Mn 127.59(15) . . ?
C11 N4 C12 120.6(2) . . ?
C11 N4 Mn 113.87(15) . . ?
C12 N4 Mn 125.03(15) . . ?
N7 N6 C22 108.49(19) . . ?
N3 N2 C5 108.67(19) . . ?
N1 C1 C2 122.7(2) . . ?
C1 C2 C3 119.1(3) . . ?
C4 C3 C2 119.5(3) . . ?
C3 C4 C5 119.6(3) . . ?
N2 C5 N1 117.8(2) . . ?
N2 C5 C4 121.4(2) . . ?
N1 C5 C4 120.8(2) . . ?
N3 C6 C7 126.0(2) . . ?
N3 C6 C11 111.5(2) . . ?
C7 C6 C11 122.5(2) . . ?
C8 C7 C6 118.4(2) . . ?
C7 C8 C9 120.0(2) . . ?
C10 C9 C8 122.2(2) . . ?
C9 C10 C11 119.7(2) . . ?
N4 C11 C6 115.5(2) . . ?
N4 C11 C10 127.4(2) . . ?
C6 C11 C10 117.1(2) . . ?
C13 C12 C17 118.3(2) . . ?
C13 C12 N4 120.3(2) . . ?
C17 C12 N4 121.4(2) . . ?
C14 C13 C12 120.6(2) . . ?
C15 C14 C13 120.3(3) . . ?
C14 C15 C16 119.7(3) . . ?
C15 C16 C17 120.5(3) . . ?
C16 C17 C12 120.5(3) . . ?
N5 C18 C19 122.1(3) . . ?
C18 C19 C20 119.3(3) . . ?
C21 C20 C19 119.7(3) . . ?
C20 C21 C22 119.4(3) . . ?
N6 C22 N5 117.6(2) . . ?
N6 C22 C21 121.5(2) . . ?
N5 C22 C21 120.9(2) . . ?
N7 C23 C24 126.8(2) . . ?
N7 C23 C28 111.3(2) . . ?
C24 C23 C28 121.9(2) . . ?
C25 C24 C23 119.0(2) . . ?
C24 C25 C26 120.0(2) . . ?
C27 C26 C25 121.8(2) . . ?
C26 C27 C28 119.7(2) . . ?
N8 C28 C23 115.5(2) . . ?
N8 C28 C27 126.8(2) . . ?
C23 C28 C27 117.6(2) . . ?
C34 C29 C30 118.9(2) . . ?
C34 C29 N8 121.1(2) . . ?
C30 C29 N8 119.9(2) . . ?
C31 C30 C29 120.6(3) . . ?
C32 C31 C30 119.7(3) . . ?
C31 C32 C33 120.0(3) . . ?
C32 C33 C34 120.7(3) . . ?
C29 C34 C33 119.9(3) . . ?

loop_
_geom_bond_atom_site_label_1
_geom_bond_atom_site_label_2
_geom_bond_distance
_geom_bond_site_symmetry_2
_geom_bond_publ_flag
Mn N3 1.8877(19) . ?
Mn N7 1.8894(19) . ?
Mn N8 1.950(2) . ?
Mn N4 1.957(2) . ?
Mn N5 1.997(2) . ?
Mn N1 2.003(2) . ?
N7 N6 1.324(3) . ?
N7 C23 1.388(3) . ?
N3 N2 1.333(3) . ?
N3 C6 1.381(3) . ?
N1 C1 1.351(3) . ?
N1 C5 1.367(3) . ?
N5 C18 1.351(3) . ?
N5 C22 1.361(3) . ?
N8 C28 1.357(3) . ?
N8 C29 1.424(3) . ?
N4 C11 1.362(3) . ?
N4 C12 1.414(3) . ?
N6 C22 1.362(3) . ?
N2 C5 1.359(3) . ?
C1 C2 1.360(4) . ?
C2 C3 1.393(4) . ?
C3 C4 1.363(4) . ?
C4 C5 1.397(3) . ?
C6 C7 1.399(3) . ?
C6 C11 1.412(3) . ?
C7 C8 1.369(4) . ?
C8 C9 1.397(4) . ?
C9 C10 1.364(4) . ?
C10 C11 1.414(3) . ?
C12 C13 1.386(3) . ?
C12 C17 1.393(3) . ?
C13 C14 1.383(4) . ?
C14 C15 1.372(4) . ?
C15 C16 1.373(4) . ?
C16 C17 1.377(4) . ?
C18 C19 1.370(4) . ?
C19 C20 1.383(4) . ?
C20 C21 1.359(4) . ?
C21 C22 1.399(4) . ?
C23 C24 1.395(3) . ?
C23 C28 1.410(3) . ?
C24 C25 1.369(4) . ?
C25 C26 1.394(4) . ?
C26 C27 1.368(4) . ?
C27 C28 1.411(3) . ?
C29 C34 1.375(3) . ?
C29 C30 1.386(3) . ?
C30 C31 1.385(4) . ?
C31 C32 1.363(4) . ?
C32 C33 1.371(4) . ?
C33 C34 1.380(4) . ?
